data_4036381
loop_
_publ_author_name
'O'Reilly, Steven'
'Aylward, Miriam'
'Keogh-Hansen, Caoimhe'
'Fitzpatrick, Brian'
'McManus, Helen A.'
'M\"uller-Bunz, Helge'
'Guiry, Patrick J.'

_publ_section_title
;
 Synthesis of Bis(oxazoline) Ligands Possessing C-5 gem-Disubstitution and
 Their Application in Asymmetric Friedel-Crafts Alkylations.
;
_journal_issue 20
_journal_name_full 'The Journal of organic chemistry'
_journal_page_first 10177
_journal_page_last 10186
_journal_paper_doi 10.1021/acs.joc.5b01767
_journal_volume 80
_journal_year 2015
_chemical_absolute_configuration ad
_chemical_formula_moiety 'C30 H32 Cl2 Fe N3 O2'
_chemical_formula_sum 'C30 H32 Cl2 Fe N3 O2'
_chemical_formula_weight 593.34
_space_group_IT_number 4
_space_group_name_Hall 'P 2yb'
_space_group_name_H-M_alt 'P 1 21 1'
_symmetry_cell_setting monoclinic
_symmetry_space_group_name_Hall 'P 2yb'
_symmetry_space_group_name_H-M 'P 1 21 1'
_atom_sites_solution_hydrogens geom
_atom_sites_solution_primary direct
_atom_sites_solution_secondary difmap
_audit_creation_method SHELXL-97
_cell_angle_alpha 90.00
_cell_angle_beta 94.439(2)
_cell_angle_gamma 90.00
_cell_formula_units_Z 2
_cell_length_a 8.4077(1)
_cell_length_b 17.5482(3)
_cell_length_c 9.4560(2)
_cell_measurement_reflns_used 13884
_cell_measurement_temperature 100(2)
_cell_measurement_theta_max 30.6750
_cell_measurement_theta_min 3.8920
_cell_volume 1390.95(4)
_computing_cell_refinement
; 
CrysAlisPro, Agilent Technologies, 
Version 1.171.36.24a (release 19-12-2012 CrysAlis171 .NET) 
(compiled Dec 19 2012,11:08:27) 
;
_computing_data_collection
; 
CrysAlisPro, Agilent Technologies, 
Version 1.171.36.24a (release 19-12-2012 CrysAlis171 .NET) 
(compiled Dec 19 2012,11:08:27) 
;
_computing_data_reduction
; 
CrysAlisPro, Agilent Technologies, 
Version 1.171.36.24a (release 19-12-2012 CrysAlis171 .NET) 
(compiled Dec 19 2012,11:08:27) 
;
_computing_structure_refinement 'SHELXL-97 (Sheldrick, 2008)'
_computing_structure_solution 'SHELXS-97 (Sheldrick, 2008)'
_diffrn_ambient_temperature 100(2)
_diffrn_detector_area_resol_mean 10.3196
_diffrn_measured_fraction_theta_full 0.996
_diffrn_measured_fraction_theta_max 0.920
_diffrn_measurement_device_type 'SuperNova, Dual, Cu at zero, Atlas'
_diffrn_measurement_method '\w scans'
_diffrn_radiation_monochromator mirror
_diffrn_radiation_source 'SuperNova (Mo) X-ray Source'
_diffrn_radiation_type MoK\a
_diffrn_radiation_wavelength 0.71073
_diffrn_reflns_av_R_equivalents 0.0300
_diffrn_reflns_av_sigmaI/netI 0.0338
_diffrn_reflns_limit_h_max 11
_diffrn_reflns_limit_h_min -12
_diffrn_reflns_limit_k_max 25
_diffrn_reflns_limit_k_min -24
_diffrn_reflns_limit_l_max 13
_diffrn_reflns_limit_l_min -13
_diffrn_reflns_number 26571
_diffrn_reflns_theta_full 29.00
_diffrn_reflns_theta_max 31.22
_diffrn_reflns_theta_min 3.12
_exptl_absorpt_coefficient_mu 0.767
_exptl_absorpt_correction_T_max 0.920
_exptl_absorpt_correction_T_min 0.869
_exptl_absorpt_correction_type analytical
_exptl_absorpt_process_details
; 
CrysAlisPro, Agilent Technologies, 
Version 1.171.36.24a (release 19-12-2012 CrysAlis171 .NET) 
(compiled Dec 19 2012,11:08:27) 
Analytical numeric absorption correction using a multifaceted crystal 
model based on expressions derived by R.C. Clark & J.S. Reid. 
(Clark, R. C. & Reid, J. S. (1995). Acta Cryst. A51, 887-897) 
;
_exptl_crystal_colour black
_exptl_crystal_density_diffrn 1.417
_exptl_crystal_density_method 'not measured'
_exptl_crystal_description prism
_exptl_crystal_F_000 618
_exptl_crystal_size_max 0.3129
_exptl_crystal_size_mid 0.2120
_exptl_crystal_size_min 0.1540
_refine_diff_density_max 0.267
_refine_diff_density_min -0.255
_refine_diff_density_rms 0.049
_refine_ls_abs_structure_details 'Flack H D (1983), Acta Cryst. A39, 876-881'
_refine_ls_abs_structure_Flack -0.017(7)
_refine_ls_extinction_method none
_refine_ls_goodness_of_fit_ref 1.036
_refine_ls_hydrogen_treatment constr
_refine_ls_matrix_type full
_refine_ls_number_parameters 347
_refine_ls_number_reflns 7971
_refine_ls_number_restraints 1
_refine_ls_restrained_S_all 1.036
_refine_ls_R_factor_all 0.0298
_refine_ls_R_factor_gt 0.0271
_refine_ls_shift/su_max 0.001
_refine_ls_shift/su_mean 0.000
_refine_ls_structure_factor_coef Fsqd
_refine_ls_weighting_details 'calc w=1/[\s^2^(Fo^2^)+(0.0222P)^2^+0.3020P] where P=(Fo^2^+2Fc^2^)/3'
_refine_ls_weighting_scheme calc
_refine_ls_wR_factor_gt 0.0559
_refine_ls_wR_factor_ref 0.0575
_reflns_number_gt 7594
_reflns_number_total 7971
_reflns_threshold_expression I>2\s(I)
_cod_data_source_file jo5b01767_si_001.cif
_cod_data_source_block gui86(11d[FeCl~2~])
_cod_original_sg_symbol_H-M 'P 21'
_cod_database_code 4036381

loop_
_symmetry_equiv_pos_as_xyz
'x, y, z'
'-x, y+1/2, -z'

loop_
_atom_site_label
_atom_site_type_symbol
_atom_site_fract_x
_atom_site_fract_y
_atom_site_fract_z
_atom_site_U_iso_or_equiv
_atom_site_adp_type
_atom_site_occupancy
_atom_site_symmetry_multiplicity
_atom_site_calc_flag
_atom_site_refinement_flags
Fe Fe 0.23890(2) 0.904888(11) 0.95126(2) 0.01353(5) Uani 1 1 d .
Cl1 Cl 0.40925(4) 0.99453(2) 1.05242(4) 0.01840(8) Uani 1 1 d .
Cl2 Cl 0.06533(5) 0.83016(2) 1.05792(5) 0.02632(9) Uani 1 1 d .
O1 O -0.06102(13) 1.07073(7) 0.74428(12) 0.0201(2) Uani 1 1 d .
O2 O 0.55898(13) 0.71788(6) 0.93664(12) 0.0208(2) Uani 1 1 d .
N1 N 0.06092(14) 0.98777(7) 0.89735(13) 0.0146(2) Uani 1 1 d .
N2 N 0.25271(15) 0.88538(7) 0.74868(13) 0.0154(3) Uani 1 1 d .
N3 N 0.42283(15) 0.82364(8) 0.98500(14) 0.0174(3) Uani 1 1 d .
C1 C 0.06139(17) 1.02331(8) 0.77865(16) 0.0155(3) Uani 1 1 d .
C2 C -0.18328(18) 1.05349(9) 0.84561(17) 0.0179(3) Uani 1 1 d .
C3 C -0.29934(19) 0.99752(11) 0.77210(18) 0.0256(4) Uani 1 1 d .
H3A H -0.3437 1.0194 0.6822 0.038 Uiso 1 1 calc R
H3B H -0.3859 0.9870 0.8330 0.038 Uiso 1 1 calc R
H3C H -0.2435 0.9500 0.7536 0.038 Uiso 1 1 calc R
C4 C -0.2680(2) 1.12723(10) 0.87590(19) 0.0250(4) Uani 1 1 d .
H4A H -0.1902 1.1645 0.9157 0.038 Uiso 1 1 calc R
H4B H -0.3478 1.1176 0.9440 0.038 Uiso 1 1 calc R
H4C H -0.3208 1.1472 0.7876 0.038 Uiso 1 1 calc R
C5 C -0.08222(17) 1.01375(8) 0.96893(16) 0.0148(3) Uani 1 1 d .
H5 H -0.1416 0.9676 0.9976 0.018 Uiso 1 1 calc R
C6 C -0.04027(19) 1.06188(9) 1.10206(17) 0.0204(3) Uani 1 1 d .
H6 H -0.1421 1.0857 1.1280 0.024 Uiso 1 1 calc R
C7 C 0.0760(2) 1.12749(10) 1.0807(2) 0.0269(4) Uani 1 1 d .
H7A H 0.0774 1.1622 1.1619 0.040 Uiso 1 1 calc R
H7B H 0.0415 1.1552 0.9937 0.040 Uiso 1 1 calc R
H7C H 0.1833 1.1069 1.0728 0.040 Uiso 1 1 calc R
C8 C 0.0197(2) 1.01267(12) 1.22770(18) 0.0283(4) Uani 1 1 d .
H8A H -0.0496 0.9681 1.2334 0.042 Uiso 1 1 calc R
H8B H 0.0185 1.0424 1.3153 0.042 Uiso 1 1 calc R
H8C H 0.1289 0.9959 1.2152 0.042 Uiso 1 1 calc R
C9 C 0.18209(18) 1.01628(9) 0.67499(16) 0.0158(3) Uani 1 1 d .
C10 C 0.20515(18) 1.07851(9) 0.58537(17) 0.0190(3) Uani 1 1 d .
H10 H 0.1469 1.1242 0.5964 0.023 Uiso 1 1 calc R
C11 C 0.31138(19) 1.07401(9) 0.48157(17) 0.0200(3) Uani 1 1 d .
H11 H 0.3277 1.1167 0.4225 0.024 Uiso 1 1 calc R
C12 C 0.39435(18) 1.00666(9) 0.46404(17) 0.0189(3) Uani 1 1 d .
H12 H 0.4661 1.0031 0.3915 0.023 Uiso 1 1 calc R
C13 C 0.37359(18) 0.94492(9) 0.55080(16) 0.0171(3) Uani 1 1 d .
H13 H 0.4322 0.8995 0.5376 0.021 Uiso 1 1 calc R
C14 C 0.26724(17) 0.94778(9) 0.65874(15) 0.0144(3) Uani 1 1 d .
C15 C 0.26540(17) 0.81172(8) 0.69171(16) 0.0161(3) Uani 1 1 d .
C16 C 0.19315(18) 0.79418(10) 0.55611(17) 0.0195(3) Uani 1 1 d .
H16 H 0.1452 0.8338 0.4992 0.023 Uiso 1 1 calc R
C17 C 0.19058(19) 0.72063(10) 0.50439(18) 0.0229(3) Uani 1 1 d .
H17 H 0.1379 0.7101 0.4140 0.027 Uiso 1 1 calc R
C18 C 0.2645(2) 0.66139(10) 0.58341(19) 0.0245(4) Uani 1 1 d .
H18 H 0.2599 0.6106 0.5484 0.029 Uiso 1 1 calc R
C19 C 0.3440(2) 0.67765(9) 0.71258(18) 0.0214(3) Uani 1 1 d .
H19 H 0.3988 0.6381 0.7649 0.026 Uiso 1 1 calc R
C20 C 0.34538(18) 0.75208(9) 0.76837(17) 0.0172(3) Uani 1 1 d .
C21 C 0.43997(18) 0.76720(9) 0.90091(17) 0.0166(3) Uani 1 1 d .
C22 C 0.6354(2) 0.74433(10) 1.07150(18) 0.0226(3) Uani 1 1 d .
H22A H 0.7508 0.7532 1.0640 0.027 Uiso 1 1 calc R
H22B H 0.6222 0.7066 1.1475 0.027 Uiso 1 1 calc R
C23 C 0.54998(17) 0.81915(9) 1.10217(16) 0.0172(3) Uani 1 1 d .
H23 H 0.6254 0.8628 1.0952 0.021 Uiso 1 1 calc R
C24 C 0.47936(17) 0.82108(9) 1.24618(16) 0.0173(3) Uani 1 1 d .
H24A H 0.4097 0.8664 1.2506 0.021 Uiso 1 1 calc R
H24B H 0.4125 0.7752 1.2559 0.021 Uiso 1 1 calc R
C25 C 0.60623(17) 0.82383(9) 1.36798(16) 0.0171(3) Uani 1 1 d .
C26 C 0.61024(19) 0.77011(9) 1.47684(17) 0.0199(3) Uani 1 1 d .
H26 H 0.5366 0.7290 1.4712 0.024 Uiso 1 1 calc R
C27 C 0.7206(2) 0.77600(10) 1.59338(18) 0.0238(3) Uani 1 1 d .
H27 H 0.7208 0.7394 1.6674 0.029 Uiso 1 1 calc R
C28 C 0.83023(19) 0.83482(11) 1.60241(18) 0.0250(4) Uani 1 1 d .
H28 H 0.9058 0.8387 1.6821 0.030 Uiso 1 1 calc R
C29 C 0.82878(19) 0.88824(10) 1.49368(18) 0.0251(4) Uani 1 1 d .
H29 H 0.9045 0.9285 1.4986 0.030 Uiso 1 1 calc R
C30 C 0.71744(18) 0.88299(9) 1.37822(18) 0.0209(3) Uani 1 1 d .
H30 H 0.7168 0.9201 1.3051 0.025 Uiso 1 1 calc R

loop_
_atom_site_aniso_label
_atom_site_aniso_U_11
_atom_site_aniso_U_22
_atom_site_aniso_U_33
_atom_site_aniso_U_23
_atom_site_aniso_U_13
_atom_site_aniso_U_12
Fe 0.01369(9) 0.01309(9) 0.01411(9) -0.00135(8) 0.00292(7) 0.00057(8)
Cl1 0.01633(16) 0.01698(17) 0.02185(18) -0.00180(14) 0.00108(13) -0.00212(13)
Cl2 0.02105(18) 0.01897(19) 0.0403(2) 0.00626(17) 0.01114(17) -0.00105(15)
O1 0.0166(5) 0.0240(6) 0.0202(6) 0.0030(5) 0.0049(4) 0.0066(4)
O2 0.0222(6) 0.0186(6) 0.0221(6) -0.0009(4) 0.0051(4) 0.0065(4)
N1 0.0132(6) 0.0145(6) 0.0163(6) -0.0038(5) 0.0028(5) 0.0006(5)
N2 0.0156(6) 0.0146(6) 0.0164(6) -0.0022(4) 0.0027(5) 0.0007(4)
N3 0.0169(6) 0.0180(6) 0.0174(7) 0.0001(5) 0.0030(5) 0.0012(5)
C1 0.0142(7) 0.0148(7) 0.0175(7) -0.0033(5) 0.0012(6) 0.0006(5)
C2 0.0139(7) 0.0211(8) 0.0195(8) -0.0010(6) 0.0054(6) 0.0031(6)
C3 0.0161(7) 0.0363(10) 0.0243(8) -0.0074(7) 0.0000(6) -0.0006(7)
C4 0.0231(8) 0.0262(9) 0.0265(9) 0.0021(7) 0.0068(7) 0.0081(7)
C5 0.0126(6) 0.0147(7) 0.0172(7) -0.0027(5) 0.0029(5) -0.0003(5)
C6 0.0170(7) 0.0253(8) 0.0195(8) -0.0084(6) 0.0053(6) -0.0004(6)
C7 0.0220(8) 0.0218(8) 0.0369(10) -0.0109(7) 0.0019(7) -0.0031(7)
C8 0.0216(8) 0.0462(12) 0.0172(8) -0.0033(7) 0.0028(6) -0.0013(7)
C9 0.0146(7) 0.0176(7) 0.0152(7) -0.0009(5) 0.0015(6) -0.0003(5)
C10 0.0187(7) 0.0186(7) 0.0195(8) -0.0007(6) 0.0013(6) 0.0010(6)
C11 0.0215(7) 0.0207(8) 0.0179(8) 0.0010(6) 0.0026(6) -0.0022(6)
C12 0.0165(7) 0.0246(8) 0.0158(7) -0.0025(6) 0.0021(5) -0.0024(6)
C13 0.0147(7) 0.0194(7) 0.0176(7) -0.0032(6) 0.0029(6) 0.0010(6)
C14 0.0125(6) 0.0168(7) 0.0136(7) -0.0022(5) -0.0001(5) -0.0004(5)
C15 0.0130(6) 0.0169(7) 0.0192(7) -0.0050(6) 0.0063(6) -0.0024(5)
C16 0.0142(7) 0.0236(8) 0.0209(8) -0.0045(6) 0.0039(6) -0.0011(6)
C17 0.0194(8) 0.0278(9) 0.0223(8) -0.0098(7) 0.0065(6) -0.0055(6)
C18 0.0280(9) 0.0187(8) 0.0283(9) -0.0076(7) 0.0116(7) -0.0075(7)
C19 0.0257(8) 0.0145(7) 0.0256(9) -0.0019(6) 0.0116(7) -0.0018(6)
C20 0.0174(7) 0.0162(7) 0.0190(7) -0.0022(6) 0.0080(6) -0.0021(6)
C21 0.0153(7) 0.0143(7) 0.0214(8) 0.0023(6) 0.0086(6) 0.0001(5)
C22 0.0196(8) 0.0242(8) 0.0237(9) -0.0022(7) -0.0001(7) 0.0049(6)
C23 0.0148(7) 0.0182(7) 0.0186(7) 0.0017(6) 0.0026(5) 0.0026(6)
C24 0.0143(6) 0.0182(7) 0.0197(8) 0.0014(6) 0.0035(6) -0.0005(6)
C25 0.0139(6) 0.0201(7) 0.0176(7) -0.0024(6) 0.0033(5) 0.0024(6)
C26 0.0173(7) 0.0193(8) 0.0234(8) 0.0007(6) 0.0040(6) 0.0024(6)
C27 0.0251(8) 0.0253(8) 0.0211(8) 0.0020(7) 0.0019(7) 0.0080(7)
C28 0.0194(7) 0.0322(9) 0.0229(8) -0.0052(7) -0.0010(6) 0.0057(7)
C29 0.0186(7) 0.0285(10) 0.0283(9) -0.0061(7) 0.0027(6) -0.0032(6)
C30 0.0190(7) 0.0219(8) 0.0225(8) -0.0006(6) 0.0054(6) -0.0010(6)

loop_
_atom_type_symbol
_atom_type_description
_atom_type_scat_dispersion_real
_atom_type_scat_dispersion_imag
_atom_type_scat_source
C C 0.0033 0.0016 'International Tables Vol C Tables 4.2.6.8 and 6.1.1.4'
H H 0.0000 0.0000 'International Tables Vol C Tables 4.2.6.8 and 6.1.1.4'
N N 0.0061 0.0033 'International Tables Vol C Tables 4.2.6.8 and 6.1.1.4'
O O 0.0106 0.0060 'International Tables Vol C Tables 4.2.6.8 and 6.1.1.4'
Cl Cl 0.1484 0.1585 'International Tables Vol C Tables 4.2.6.8 and 6.1.1.4'
Fe Fe 0.3463 0.8444 'International Tables Vol C Tables 4.2.6.8 and 6.1.1.4'

loop_
_geom_angle_atom_site_label_1
_geom_angle_atom_site_label_2
_geom_angle_atom_site_label_3
_geom_angle
N2 Fe N3 86.07(5)
N2 Fe N1 88.79(5)
N3 Fe N1 174.51(5)
N2 Fe Cl2 115.14(4)
N3 Fe Cl2 91.81(4)
N1 Fe Cl2 92.14(4)
N2 Fe Cl1 116.54(4)
N3 Fe Cl1 88.48(4)
N1 Fe Cl1 92.08(4)
Cl2 Fe Cl1 128.203(18)
C1 O1 C2 105.81(11)
C21 O2 C22 106.47(12)
C1 N1 C5 107.71(12)
C1 N1 Fe 119.56(10)
C5 N1 Fe 132.63(10)
C14 N2 C15 118.28(12)
C14 N2 Fe 118.22(9)
C15 N2 Fe 123.16(10)
C21 N3 C23 108.23(13)
C21 N3 Fe 122.91(11)
C23 N3 Fe 128.86(10)
N1 C1 O1 117.26(13)
N1 C1 C9 126.23(14)
O1 C1 C9 116.50(13)
O1 C2 C3 106.77(12)
O1 C2 C4 107.83(13)
C3 C2 C4 110.17(14)
O1 C2 C5 102.09(11)
C3 C2 C5 110.41(13)
C4 C2 C5 118.63(13)
C2 C3 H3A 109.5
C2 C3 H3B 109.5
H3A C3 H3B 109.5
C2 C3 H3C 109.5
H3A C3 H3C 109.5
H3B C3 H3C 109.5
C2 C4 H4A 109.5
C2 C4 H4B 109.5
H4A C4 H4B 109.5
C2 C4 H4C 109.5
H4A C4 H4C 109.5
H4B C4 H4C 109.5
N1 C5 C6 113.38(12)
N1 C5 C2 102.09(12)
C6 C5 C2 116.50(13)
N1 C5 H5 108.2
C6 C5 H5 108.2
C2 C5 H5 108.2
C8 C6 C7 110.64(14)
C8 C6 C5 111.66(14)
C7 C6 C5 114.42(13)
C8 C6 H6 106.5
C7 C6 H6 106.5
C5 C6 H6 106.5
C6 C7 H7A 109.5
C6 C7 H7B 109.5
H7A C7 H7B 109.5
C6 C7 H7C 109.5
H7A C7 H7C 109.5
H7B C7 H7C 109.5
C6 C8 H8A 109.5
C6 C8 H8B 109.5
H8A C8 H8B 109.5
C6 C8 H8C 109.5
H8A C8 H8C 109.5
H8B C8 H8C 109.5
C10 C9 C14 120.05(13)
C10 C9 C1 118.15(14)
C14 C9 C1 121.71(13)
C11 C10 C9 120.79(15)
C11 C10 H10 119.6
C9 C10 H10 119.6
C10 C11 C12 119.50(15)
C10 C11 H11 120.2
C12 C11 H11 120.2
C13 C12 C11 120.66(14)
C13 C12 H12 119.7
C11 C12 H12 119.7
C12 C13 C14 121.33(14)
C12 C13 H13 119.3
C14 C13 H13 119.3
N2 C14 C13 120.21(13)
N2 C14 C9 122.09(13)
C13 C14 C9 117.66(14)
N2 C15 C16 120.57(14)
N2 C15 C20 122.06(14)
C16 C15 C20 117.33(14)
C17 C16 C15 121.37(16)
C17 C16 H16 119.3
C15 C16 H16 119.3
C16 C17 C18 120.81(16)
C16 C17 H17 119.6
C18 C17 H17 119.6
C19 C18 C17 119.05(15)
C19 C18 H18 120.5
C17 C18 H18 120.5
C18 C19 C20 120.94(16)
C18 C19 H19 119.5
C20 C19 H19 119.5
C19 C20 C15 120.32(15)
C19 C20 C21 118.66(15)
C15 C20 C21 120.87(13)
N3 C21 O2 117.19(14)
N3 C21 C20 126.38(14)
O2 C21 C20 116.41(13)
O2 C22 C23 104.85(13)
O2 C22 H22A 110.8
C23 C22 H22A 110.8
O2 C22 H22B 110.8
C23 C22 H22B 110.8
H22A C22 H22B 108.9
N3 C23 C24 110.97(12)
N3 C23 C22 103.03(13)
C24 C23 C22 114.03(13)
N3 C23 H23 109.5
C24 C23 H23 109.5
C22 C23 H23 109.5
C25 C24 C23 112.37(12)
C25 C24 H24A 109.1
C23 C24 H24A 109.1
C25 C24 H24B 109.1
C23 C24 H24B 109.1
H24A C24 H24B 107.9
C26 C25 C30 118.30(15)
C26 C25 C24 121.14(14)
C30 C25 C24 120.47(14)
C27 C26 C25 120.79(16)
C27 C26 H26 119.6
C25 C26 H26 119.6
C28 C27 C26 120.41(16)
C28 C27 H27 119.8
C26 C27 H27 119.8
C27 C28 C29 119.35(16)
C27 C28 H28 120.3
C29 C28 H28 120.3
C30 C29 C28 120.31(16)
C30 C29 H29 119.8
C28 C29 H29 119.8
C29 C30 C25 120.83(15)
C29 C30 H30 119.6
C25 C30 H30 119.6

loop_
_geom_bond_atom_site_label_1
_geom_bond_atom_site_label_2
_geom_bond_distance
Fe N2 1.9583(13)
Fe N3 2.1094(13)
Fe N1 2.1204(13)
Fe Cl2 2.2570(4)
Fe Cl1 2.2866(4)
O1 C1 1.3437(18)
O1 C2 1.4896(18)
O2 C21 1.3460(19)
O2 C22 1.459(2)
N1 C1 1.284(2)
N1 C5 1.4969(18)
N2 C14 1.3977(19)
N2 C15 1.4075(18)
N3 C21 1.285(2)
N3 C23 1.481(2)
C1 C9 1.470(2)
C2 C3 1.515(2)
C2 C4 1.515(2)
C2 C5 1.554(2)
C3 H3A 0.9800
C3 H3B 0.9800
C3 H3C 0.9800
C4 H4A 0.9800
C4 H4B 0.9800
C4 H4C 0.9800
C5 C6 1.534(2)
C5 H5 1.0000
C6 C8 1.523(2)
C6 C7 1.534(2)
C6 H6 1.0000
C7 H7A 0.9800
C7 H7B 0.9800
C7 H7C 0.9800
C8 H8A 0.9800
C8 H8B 0.9800
C8 H8C 0.9800
C9 C10 1.405(2)
C9 C14 1.413(2)
C10 C11 1.379(2)
C10 H10 0.9500
C11 C12 1.389(2)
C11 H11 0.9500
C12 C13 1.378(2)
C12 H12 0.9500
C13 C14 1.409(2)
C13 H13 0.9500
C15 C16 1.410(2)
C15 C20 1.413(2)
C16 C17 1.380(2)
C16 H16 0.9500
C17 C18 1.398(3)
C17 H17 0.9500
C18 C19 1.376(2)
C18 H18 0.9500
C19 C20 1.408(2)
C19 H19 0.9500
C20 C21 1.456(2)
C22 C23 1.535(2)
C22 H22A 0.9900
C22 H22B 0.9900
C23 C24 1.528(2)
C23 H23 1.0000
C24 C25 1.509(2)
C24 H24A 0.9900
C24 H24B 0.9900
C25 C26 1.394(2)
C25 C30 1.395(2)
C26 C27 1.389(2)
C26 H26 0.9500
C27 C28 1.382(3)
C27 H27 0.9500
C28 C29 1.391(2)
C28 H28 0.9500
C29 C30 1.385(2)
C29 H29 0.9500
C30 H30 0.9500

loop_
_geom_torsion_atom_site_label_1
_geom_torsion_atom_site_label_2
_geom_torsion_atom_site_label_3
_geom_torsion_atom_site_label_4
_geom_torsion
N2 Fe N1 C1 -28.53(12)
Cl2 Fe N1 C1 -143.65(12)
Cl1 Fe N1 C1 87.99(12)
N2 Fe N1 C5 147.52(13)
Cl2 Fe N1 C5 32.41(13)
Cl1 Fe N1 C5 -95.96(12)
N3 Fe N2 C14 -129.26(11)
N1 Fe N2 C14 48.79(11)
Cl2 Fe N2 C14 140.58(9)
Cl1 Fe N2 C14 -42.93(11)
N3 Fe N2 C15 43.91(12)
N1 Fe N2 C15 -138.04(12)
Cl2 Fe N2 C15 -46.25(12)
Cl1 Fe N2 C15 130.24(11)
N2 Fe N3 C21 -30.63(12)
Cl2 Fe N3 C21 84.45(12)
Cl1 Fe N3 C21 -147.37(12)
N2 Fe N3 C23 149.82(13)
Cl2 Fe N3 C23 -95.10(12)
Cl1 Fe N3 C23 33.08(12)
C5 N1 C1 O1 -2.19(18)
Fe N1 C1 O1 174.77(10)
C5 N1 C1 C9 178.85(14)
Fe N1 C1 C9 -4.2(2)
C2 O1 C1 N1 -12.66(18)
C2 O1 C1 C9 166.41(13)
C1 O1 C2 C3 -95.29(14)
C1 O1 C2 C4 146.33(13)
C1 O1 C2 C5 20.62(15)
C1 N1 C5 C6 -110.97(15)
Fe N1 C5 C6 72.63(16)
C1 N1 C5 C2 15.17(15)
Fe N1 C5 C2 -161.22(10)
O1 C2 C5 N1 -21.12(14)
C3 C2 C5 N1 92.12(14)
C4 C2 C5 N1 -139.39(13)
O1 C2 C5 C6 102.96(14)
C3 C2 C5 C6 -143.80(13)
C4 C2 C5 C6 -15.3(2)
N1 C5 C6 C8 -76.72(16)
C2 C5 C6 C8 165.21(13)
N1 C5 C6 C7 49.93(18)
C2 C5 C6 C7 -68.14(17)
N1 C1 C9 C10 -153.36(16)
O1 C1 C9 C10 27.7(2)
N1 C1 C9 C14 30.2(2)
O1 C1 C9 C14 -148.73(14)
C14 C9 C10 C11 -0.5(2)
C1 C9 C10 C11 -176.97(15)
C9 C10 C11 C12 1.1(2)
C10 C11 C12 C13 -1.1(2)
C11 C12 C13 C14 0.5(2)
C15 N2 C14 C13 -35.5(2)
Fe N2 C14 C13 138.01(12)
C15 N2 C14 C9 146.87(14)
Fe N2 C14 C9 -39.62(18)
C12 C13 C14 N2 -177.64(14)
C12 C13 C14 C9 0.1(2)
C10 C9 C14 N2 177.58(14)
C1 C9 C14 N2 -6.1(2)
C10 C9 C14 C13 -0.1(2)
C1 C9 C14 C13 176.22(14)
C14 N2 C15 C16 -41.09(19)
Fe N2 C15 C16 145.74(12)
C14 N2 C15 C20 141.03(14)
Fe N2 C15 C20 -32.14(19)
N2 C15 C16 C17 -173.43(14)
C20 C15 C16 C17 4.6(2)
C15 C16 C17 C18 -2.1(2)
C16 C17 C18 C19 -1.7(2)
C17 C18 C19 C20 2.9(2)
C18 C19 C20 C15 -0.4(2)
C18 C19 C20 C21 -176.00(14)
N2 C15 C20 C19 174.65(14)
C16 C15 C20 C19 -3.3(2)
N2 C15 C20 C21 -9.8(2)
C16 C15 C20 C21 172.22(13)
C23 N3 C21 O2 1.76(18)
Fe N3 C21 O2 -177.87(10)
C23 N3 C21 C20 -176.70(14)
Fe N3 C21 C20 3.7(2)
C22 O2 C21 N3 1.48(17)
C22 O2 C21 C20 -179.90(13)
C19 C20 C21 N3 -160.03(15)
C15 C20 C21 N3 24.4(2)
C19 C20 C21 O2 21.5(2)
C15 C20 C21 O2 -154.09(13)
C21 O2 C22 C23 -3.86(15)
C21 N3 C23 C24 -126.42(14)
Fe N3 C23 C24 53.18(17)
C21 N3 C23 C22 -3.98(16)
Fe N3 C23 C22 175.62(10)
O2 C22 C23 N3 4.66(16)
O2 C22 C23 C24 125.02(14)
N3 C23 C24 C25 -174.78(13)
C22 C23 C24 C25 69.42(17)
C23 C24 C25 C26 -125.31(15)
C23 C24 C25 C30 58.26(19)
C30 C25 C26 C27 0.9(2)
C24 C25 C26 C27 -175.59(15)
C25 C26 C27 C28 -1.0(2)
C26 C27 C28 C29 0.1(2)
C27 C28 C29 C30 0.7(2)
C28 C29 C30 C25 -0.7(2)
C26 C25 C30 C29 -0.1(2)
C24 C25 C30 C29 176.44(14)
